data_2021820
loop_
_publ_author_name
'Yang, Dong-Dong'
'Lu, Li-Ping'
'Zhu, Miao-Li'

_publ_section_title
;
 Structural diversity, magnetic properties and luminescence of Ni^II^,
 Co^II^ and Zn^II^ coordination polymers derived from
 3,3'-[(5-carboxy-1,3-phenylene)bis(oxy)]dibenzoic acid and
 1,10-phenanthroline
;
_journal_coeditor_code KY3186
_journal_issue 12
_journal_name_full 'Acta Crystallographica Section C'
_journal_page_first
;
;
_journal_paper_doi 10.1107/S2053229619014451
_journal_volume 75
_journal_year 2019
_chemical_formula_iupac '[Zn (C21 H12 O8) (C12 H8 N2) (H2 O)]'
_chemical_formula_moiety 'C33 H22 N2 O9 Zn'
_chemical_formula_sum 'C33 H22 N2 O9 Zn'
_chemical_formula_weight 655.89
_chemical_name_systematic
<i>catena</i>-Poly[[aqua(1,10-phenanthroline-\k^2^<i>N</i>,<i>N</i>')zinc(II)]-\m-5-(3-carboxyphenoxy)-3,3'-oxydibenzoato-\k^2^<i>O</i>^1^:<i>O</i>^3^]
_space_group_crystal_system triclinic
_space_group_IT_number 2
_space_group_name_Hall '-P 1'
_space_group_name_H-M_alt 'P -1'
_atom_sites_solution_hydrogens mixed
_audit_creation_method SHELXL-2018/3
_cell_angle_alpha 89.462(8)
_cell_angle_beta 74.554(7)
_cell_angle_gamma 66.570(7)
_cell_formula_units_Z 2
_cell_length_a 9.012(2)
_cell_length_b 10.866(3)
_cell_length_c 15.755(4)
_cell_measurement_reflns_used 5258
_cell_measurement_temperature 298(2)
_cell_measurement_theta_max 28.10
_cell_measurement_theta_min 3.12
_cell_volume 1356.3(6)
_computing_cell_refinement
;
SHELXTL (Sheldrick, 2015a)
;
_computing_data_collection
;
APEX2 (Bruker, 2010)
;
_computing_data_reduction
;
SAINT (Bruker, 2010)
;
_computing_molecular_graphics
;
SHELXTL (Sheldrick, 2008) and DIAMOND (Brandenburg & Putz, 2005)
;
_computing_publication_material
;
SHELXTL (Sheldrick, 2008)
;
_computing_structure_refinement
;
SHELXL2014 (Sheldrick, 2015)
;
_computing_structure_solution
;
SHELXS97 (Sheldrick, 2008)
;
_diffrn_ambient_temperature 298(2)
_diffrn_measured_fraction_theta_full 0.980
_diffrn_measured_fraction_theta_max 0.964
_diffrn_measurement_device_type 'Bruker APEXII CCD'
_diffrn_measurement_method '\f and \w scans'
_diffrn_radiation_type MoK\a
_diffrn_radiation_wavelength 0.71073
_diffrn_reflns_av_R_equivalents 0.0400
_diffrn_reflns_av_unetI/netI 0.0617
_diffrn_reflns_limit_h_max 9
_diffrn_reflns_limit_h_min -11
_diffrn_reflns_limit_k_max 14
_diffrn_reflns_limit_k_min -14
_diffrn_reflns_limit_l_max 20
_diffrn_reflns_limit_l_min -21
_diffrn_reflns_number 15199
_diffrn_reflns_theta_full 25.242
_diffrn_reflns_theta_max 28.451
_diffrn_reflns_theta_min 3.115
_exptl_absorpt_coefficient_mu 0.971
_exptl_absorpt_correction_type multi-scan
_exptl_absorpt_process_details
;
(SADABS; Bruker, 2010)
;
_exptl_crystal_colour colourless
_exptl_crystal_density_diffrn 1.606
_exptl_crystal_description block
_exptl_crystal_F_000 672
_exptl_crystal_size_max 0.150
_exptl_crystal_size_mid 0.100
_exptl_crystal_size_min 0.100
_refine_diff_density_max 0.320
_refine_diff_density_min -0.351
_refine_ls_extinction_method none
_refine_ls_goodness_of_fit_ref 1.015
_refine_ls_hydrogen_treatment mixed
_refine_ls_matrix_type full
_refine_ls_number_parameters 415
_refine_ls_number_reflns 6600
_refine_ls_number_restraints 3
_refine_ls_restrained_S_all 1.016
_refine_ls_R_factor_all 0.0758
_refine_ls_R_factor_gt 0.0430
_refine_ls_shift/su_max 0.001
_refine_ls_shift/su_mean 0.000
_refine_ls_structure_factor_coef Fsqd
_refine_ls_weighting_details 'w=1/[\s^2^(Fo^2^)+(0.0345P)^2^+0.3939P] where P=(Fo^2^+2Fc^2^)/3'
_refine_ls_weighting_scheme calc
_refine_ls_wR_factor_gt 0.0823
_refine_ls_wR_factor_ref 0.0920
_reflns_number_gt 4691
_reflns_number_total 6600
_reflns_threshold_expression 'I > 2\s(I)'
_cod_data_source_file ky3186sup1.cif
_cod_data_source_block III
_cod_original_cell_volume 1356.4(5)
_cod_database_code 2021820
_shelx_space_group_comment
;
The symmetry employed for this shelxl refinement is uniquely defined
by the following loop, which should always be used as a source of
symmetry information in preference to the above space-group names.
They are only intended as comments.
;
_shelx_estimated_absorpt_t_min 0.868
_shelx_estimated_absorpt_t_max 0.909

loop_
_space_group_symop_operation_xyz
'x, y, z'
'-x, -y, -z'

loop_
_atom_site_type_symbol
_atom_site_label
_atom_site_fract_x
_atom_site_fract_y
_atom_site_fract_z
_atom_site_U_iso_or_equiv
_atom_site_adp_type
_atom_site_calc_flag
_atom_site_occupancy
Zn Zn1 0.25766(3) 0.28058(3) 0.38889(2) 0.03046(9) Uani d 1
N N1 0.4757(2) 0.09906(19) 0.35580(13) 0.0343(5) Uani d 1
N N2 0.3834(3) 0.2935(2) 0.48649(13) 0.0375(5) Uani d 1
O O1 0.3287(2) 0.39620(16) 0.30636(11) 0.0413(4) Uani d 1
O O2 0.1096(2) 0.59586(18) 0.34594(11) 0.0446(5) Uani d 1
O O3 0.72700(19) 0.46148(17) 0.03684(11) 0.0394(4) Uani d 1
O O4 1.3098(2) 0.0955(2) -0.02983(13) 0.0514(5) Uani d 1
H H4A 1.405(4) 0.025(3) -0.046(2) 0.077 Uiso d 1
O O5 1.4055(2) 0.12609(19) 0.08074(12) 0.0481(5) Uani d 1
O O6 0.2227(2) 0.85179(15) 0.07857(10) 0.0373(4) Uani d 1
O O7 0.1579(2) 1.18777(17) 0.32020(11) 0.0392(4) Uani d 1
O O8 -0.1194(2) 1.2816(2) 0.38593(13) 0.0560(5) Uani d 1
O O9 0.0297(2) 0.3602(2) 0.47715(11) 0.0455(5) Uani d 1
H H9A -0.035(3) 0.332(3) 0.4583(16) 0.068 Uiso d 1
H H9B -0.011(3) 0.376(3) 0.5336(7) 0.068 Uiso d 1
C C1 0.5635(3) 0.5384(2) 0.08963(15) 0.0293(5) Uani d 1
C C2 0.4732(3) 0.6583(2) 0.06159(15) 0.0295(5) Uani d 1
H H2 0.520909 0.687123 0.009762 0.035 Uiso calc 1
C C3 0.3088(3) 0.7354(2) 0.11265(14) 0.0264(5) Uani d 1
C C4 0.2367(3) 0.6935(2) 0.18970(14) 0.0266(5) Uani d 1
H H4 0.127898 0.747319 0.224206 0.032 Uiso calc 1
C C5 0.3290(3) 0.5693(2) 0.21515(14) 0.0252(5) Uani d 1
C C6 0.4929(3) 0.4917(2) 0.16491(15) 0.0296(5) Uani d 1
H H6 0.554914 0.408991 0.181661 0.036 Uiso calc 1
C C7 0.2470(3) 0.5188(2) 0.29658(15) 0.0282(5) Uani d 1
C C8 0.8567(3) 0.4309(2) 0.07585(15) 0.0309(5) Uani d 1
C C9 1.0037(3) 0.3180(2) 0.03887(15) 0.0315(5) Uani d 1
H H9 1.012874 0.264742 -0.009740 0.038 Uiso calc 1
C C10 1.1380(3) 0.2849(2) 0.07527(15) 0.0304(5) Uani d 1
C C11 1.1247(3) 0.3652(3) 0.14654(17) 0.0402(6) Uani d 1
H H11 1.214730 0.343033 0.170478 0.048 Uiso calc 1
C C12 0.9785(3) 0.4778(3) 0.18224(19) 0.0480(7) Uani d 1
H H12 0.970185 0.531764 0.230244 0.058 Uiso calc 1
C C13 0.8435(3) 0.5117(3) 0.14741(18) 0.0422(6) Uani d 1
H H13 0.744691 0.588014 0.171815 0.051 Uiso calc 1
C C14 1.2944(3) 0.1615(2) 0.04092(16) 0.0338(5) Uani d 1
C C15 0.0884(3) 0.9579(2) 0.13626(15) 0.0305(5) Uani d 1
C C16 0.1132(3) 1.0209(2) 0.20339(15) 0.0308(5) Uani d 1
H H16 0.218404 0.988624 0.213669 0.037 Uiso calc 1
C C17 -0.0202(3) 1.1330(2) 0.25575(15) 0.0299(5) Uani d 1
C C18 -0.1766(3) 1.1791(2) 0.23941(16) 0.0353(6) Uani d 1
H H18 -0.267194 1.252566 0.275043 0.042 Uiso calc 1
C C19 -0.1981(3) 1.1169(2) 0.17099(18) 0.0394(6) Uani d 1
H H19 -0.302453 1.150079 0.159615 0.047 Uiso calc 1
C C20 -0.0664(3) 1.0059(2) 0.11909(17) 0.0369(6) Uani d 1
H H20 -0.081404 0.963593 0.073000 0.044 Uiso calc 1
C C21 0.0067(3) 1.2069(2) 0.32655(16) 0.0334(5) Uani d 1
C C22 0.5207(3) 0.0050(3) 0.29004(19) 0.0469(7) Uani d 1
H H22 0.453023 0.019414 0.252331 0.056 Uiso calc 1
C C23 0.6655(4) -0.1147(3) 0.2750(2) 0.0581(9) Uani d 1
H H23 0.692923 -0.178678 0.228090 0.070 Uiso calc 1
C C24 0.7658(3) -0.1374(3) 0.3290(2) 0.0578(9) Uani d 1
H H24 0.861055 -0.218041 0.320292 0.069 Uiso calc 1
C C25 0.7260(3) -0.0390(3) 0.39834(19) 0.0432(7) Uani d 1
C C26 0.5770(3) 0.0790(2) 0.40895(17) 0.0343(6) Uani d 1
C C27 0.5297(3) 0.1838(2) 0.47801(16) 0.0341(6) Uani d 1
C C28 0.8249(3) -0.0511(3) 0.4571(2) 0.0574(9) Uani d 1
H H28 0.922582 -0.129162 0.450651 0.069 Uiso calc 1
C C29 0.7814(4) 0.0466(3) 0.5218(2) 0.0581(9) Uani d 1
H H29 0.848419 0.034724 0.559602 0.070 Uiso calc 1
C C30 0.6332(3) 0.1692(3) 0.53345(19) 0.0446(7) Uani d 1
C C31 0.5832(4) 0.2768(4) 0.5972(2) 0.0603(9) Uani d 1
H H31 0.648813 0.272306 0.634784 0.072 Uiso calc 1
C C32 0.4383(4) 0.3888(3) 0.6045(2) 0.0628(9) Uani d 1
H H32 0.405278 0.461811 0.646060 0.075 Uiso calc 1
C C33 0.3410(4) 0.3917(3) 0.54889(19) 0.0540(8) Uani d 1
H H33 0.240207 0.467114 0.555891 0.065 Uiso calc 1

loop_
_atom_site_aniso_label
_atom_site_aniso_U_11
_atom_site_aniso_U_22
_atom_site_aniso_U_33
_atom_site_aniso_U_12
_atom_site_aniso_U_13
_atom_site_aniso_U_23
Zn1 0.02886(15) 0.02330(14) 0.03090(15) -0.00299(11) -0.00748(11) 0.00310(11)
N1 0.0295(10) 0.0257(10) 0.0408(11) -0.0083(9) -0.0040(9) 0.0001(9)
N2 0.0374(12) 0.0283(11) 0.0393(11) -0.0047(10) -0.0128(10) 0.0045(10)
O1 0.0418(10) 0.0283(9) 0.0444(10) -0.0078(8) -0.0080(8) 0.0128(8)
O2 0.0392(10) 0.0420(10) 0.0315(9) -0.0039(9) 0.0032(8) 0.0078(8)
O3 0.0224(8) 0.0474(11) 0.0334(9) -0.0002(8) -0.0058(7) -0.0049(8)
O4 0.0346(10) 0.0431(11) 0.0598(12) 0.0026(9) -0.0156(10) -0.0142(10)
O5 0.0311(9) 0.0508(12) 0.0517(11) -0.0040(9) -0.0147(9) 0.0012(10)
O6 0.0434(10) 0.0228(8) 0.0283(8) 0.0001(8) -0.0044(8) 0.0035(7)
O7 0.0298(9) 0.0411(10) 0.0395(9) -0.0072(8) -0.0094(8) -0.0079(8)
O8 0.0356(10) 0.0601(13) 0.0553(12) -0.0102(10) 0.0000(9) -0.0269(11)
O9 0.0379(10) 0.0557(12) 0.0333(9) -0.0151(10) -0.0007(8) -0.0114(9)
C1 0.0222(11) 0.0299(12) 0.0299(12) -0.0060(10) -0.0051(10) -0.0054(10)
C2 0.0309(12) 0.0297(12) 0.0268(11) -0.0136(11) -0.0047(10) 0.0018(10)
C3 0.0287(11) 0.0197(11) 0.0279(11) -0.0058(9) -0.0097(10) -0.0002(9)
C4 0.0212(11) 0.0233(11) 0.0276(11) -0.0036(9) -0.0034(9) 0.0001(9)
C5 0.0251(11) 0.0240(11) 0.0251(11) -0.0077(10) -0.0085(9) 0.0008(9)
C6 0.0272(12) 0.0226(11) 0.0328(12) -0.0027(10) -0.0105(10) 0.0019(10)
C7 0.0307(12) 0.0296(12) 0.0272(11) -0.0124(11) -0.0128(10) 0.0043(10)
C8 0.0260(12) 0.0316(12) 0.0324(12) -0.0108(11) -0.0056(10) 0.0045(11)
C9 0.0282(12) 0.0275(12) 0.0319(12) -0.0082(10) -0.0026(10) -0.0019(10)
C10 0.0255(11) 0.0271(12) 0.0339(12) -0.0092(10) -0.0038(10) 0.0040(10)
C11 0.0320(13) 0.0415(15) 0.0468(15) -0.0134(12) -0.0132(12) -0.0023(13)
C12 0.0397(15) 0.0436(16) 0.0572(17) -0.0113(13) -0.0165(14) -0.0157(14)
C13 0.0315(13) 0.0317(13) 0.0540(16) -0.0060(11) -0.0076(13) -0.0098(13)
C14 0.0292(12) 0.0329(13) 0.0384(13) -0.0141(11) -0.0060(11) 0.0017(11)
C15 0.0343(13) 0.0192(11) 0.0321(12) -0.0066(10) -0.0071(11) 0.0043(10)
C16 0.0266(12) 0.0268(12) 0.0354(12) -0.0066(10) -0.0102(10) 0.0059(10)
C17 0.0308(12) 0.0232(11) 0.0331(12) -0.0094(10) -0.0078(10) 0.0040(10)
C18 0.0287(12) 0.0250(12) 0.0450(14) -0.0062(10) -0.0066(11) 0.0003(11)
C19 0.0305(13) 0.0291(13) 0.0580(16) -0.0073(11) -0.0195(13) 0.0060(13)
C20 0.0429(14) 0.0293(13) 0.0422(14) -0.0157(12) -0.0170(12) 0.0041(11)
C21 0.0346(13) 0.0237(12) 0.0351(13) -0.0066(11) -0.0077(11) 0.0003(10)
C22 0.0367(15) 0.0387(15) 0.0557(17) -0.0117(13) -0.0035(13) -0.0067(14)
C23 0.0451(17) 0.0305(15) 0.072(2) -0.0065(14) 0.0110(16) -0.0143(15)
C24 0.0298(14) 0.0270(14) 0.087(2) 0.0010(12) 0.0107(16) 0.0091(16)
C25 0.0233(12) 0.0309(13) 0.0626(17) -0.0057(11) -0.0009(13) 0.0184(13)
C26 0.0239(11) 0.0279(12) 0.0447(14) -0.0091(10) -0.0026(11) 0.0119(11)
C27 0.0274(12) 0.0315(13) 0.0406(13) -0.0113(11) -0.0071(11) 0.0133(11)
C28 0.0286(14) 0.0463(17) 0.086(2) -0.0062(14) -0.0134(16) 0.0344(18)
C29 0.0334(15) 0.074(2) 0.076(2) -0.0241(16) -0.0277(16) 0.039(2)
C30 0.0356(14) 0.0522(17) 0.0530(16) -0.0218(14) -0.0183(13) 0.0202(15)
C31 0.067(2) 0.079(2) 0.0580(19) -0.041(2) -0.0354(17) 0.0184(19)
C32 0.080(2) 0.058(2) 0.0590(19) -0.0292(19) -0.0322(19) -0.0022(17)
C33 0.0618(19) 0.0363(15) 0.0545(17) -0.0051(14) -0.0251(16) -0.0022(14)

loop_
_atom_type_symbol
_atom_type_description
_atom_type_scat_dispersion_real
_atom_type_scat_dispersion_imag
_atom_type_scat_source
C C 0.0033 0.0016 'International Tables Vol C Tables 4.2.6.8 and 6.1.1.4'
H H 0.0000 0.0000 'International Tables Vol C Tables 4.2.6.8 and 6.1.1.4'
N N 0.0061 0.0033 'International Tables Vol C Tables 4.2.6.8 and 6.1.1.4'
O O 0.0106 0.0060 'International Tables Vol C Tables 4.2.6.8 and 6.1.1.4'
Zn Zn 0.2839 1.4301 'International Tables Vol C Tables 4.2.6.8 and 6.1.1.4'

loop_
_geom_angle_atom_site_label_1
_geom_angle_atom_site_label_2
_geom_angle_atom_site_label_3
_geom_angle_site_symmetry_1
_geom_angle_site_symmetry_3
_geom_angle
O1 Zn1 O9 . . 118.80(8)
O1 Zn1 O7 . 1_545 104.52(7)
O9 Zn1 O7 . 1_545 86.94(7)
O1 Zn1 N1 . . 101.40(7)
O9 Zn1 N1 . . 139.65(8)
O7 Zn1 N1 1_545 . 86.20(7)
O1 Zn1 N2 . . 98.23(8)
O9 Zn1 N2 . . 92.63(8)
O7 Zn1 N2 1_545 . 154.24(7)
N1 Zn1 N2 . . 77.52(8)
C22 N1 C26 . . 118.3(2)
C22 N1 Zn1 . . 126.72(18)
C26 N1 Zn1 . . 114.94(16)
C33 N2 C27 . . 117.3(2)
C33 N2 Zn1 . . 129.95(18)
C27 N2 Zn1 . . 112.77(16)
C7 O1 Zn1 . . 129.48(16)
C8 O3 C1 . . 117.27(17)
C14 O4 H4A . . 112(2)
C3 O6 C15 . . 118.97(17)
C21 O7 Zn1 . 1_565 131.76(15)
Zn1 O9 H9A . . 107.0(19)
Zn1 O9 H9B . . 137.2(19)
H9A O9 H9B . . 106.6(19)
C2 C1 C6 . . 121.7(2)
C2 C1 O3 . . 117.5(2)
C6 C1 O3 . . 120.7(2)
C1 C2 C3 . . 118.4(2)
C1 C2 H2 . . 120.8
C3 C2 H2 . . 120.8
C4 C3 O6 . . 123.3(2)
C4 C3 C2 . . 121.3(2)
O6 C3 C2 . . 115.33(19)
C3 C4 C5 . . 119.2(2)
C3 C4 H4 . . 120.4
C5 C4 H4 . . 120.4
C6 C5 C4 . . 120.0(2)
C6 C5 C7 . . 120.5(2)
C4 C5 C7 . . 119.5(2)
C1 C6 C5 . . 119.4(2)
C1 C6 H6 . . 120.3
C5 C6 H6 . . 120.3
O2 C7 O1 . . 125.7(2)
O2 C7 C5 . . 119.1(2)
O1 C7 C5 . . 115.2(2)
C9 C8 C13 . . 120.5(2)
C9 C8 O3 . . 117.4(2)
C13 C8 O3 . . 122.0(2)
C8 C9 C10 . . 119.2(2)
C8 C9 H9 . . 120.4
C10 C9 H9 . . 120.4
C11 C10 C9 . . 120.2(2)
C11 C10 C14 . . 118.6(2)
C9 C10 C14 . . 121.2(2)
C12 C11 C10 . . 120.0(2)
C12 C11 H11 . . 120.0
C10 C11 H11 . . 120.0
C11 C12 C13 . . 120.6(2)
C11 C12 H12 . . 119.7
C13 C12 H12 . . 119.7
C12 C13 C8 . . 119.4(2)
C12 C13 H13 . . 120.3
C8 C13 H13 . . 120.3
O5 C14 O4 . . 122.8(2)
O5 C14 C10 . . 119.9(2)
O4 C14 C10 . . 117.3(2)
C16 C15 C20 . . 121.0(2)
C16 C15 O6 . . 120.8(2)
C20 C15 O6 . . 118.0(2)
C15 C16 C17 . . 119.6(2)
C15 C16 H16 . . 120.2
C17 C16 H16 . . 120.2
C18 C17 C16 . . 119.2(2)
C18 C17 C21 . . 120.4(2)
C16 C17 C21 . . 120.3(2)
C19 C18 C17 . . 120.4(2)
C19 C18 H18 . . 119.8
C17 C18 H18 . . 119.8
C18 C19 C20 . . 120.5(2)
C18 C19 H19 . . 119.8
C20 C19 H19 . . 119.8
C19 C20 C15 . . 119.3(2)
C19 C20 H20 . . 120.4
C15 C20 H20 . . 120.4
O8 C21 O7 . . 125.3(2)
O8 C21 C17 . . 117.9(2)
O7 C21 C17 . . 116.8(2)
N1 C22 C23 . . 122.7(3)
N1 C22 H22 . . 118.7
C23 C22 H22 . . 118.7
C24 C23 C22 . . 119.5(3)
C24 C23 H23 . . 120.2
C22 C23 H23 . . 120.2
C23 C24 C25 . . 120.0(3)
C23 C24 H24 . . 120.0
C25 C24 H24 . . 120.0
C24 C25 C26 . . 116.7(3)
C24 C25 C28 . . 124.4(3)
C26 C25 C28 . . 118.9(3)
N1 C26 C25 . . 122.8(2)
N1 C26 C27 . . 117.7(2)
C25 C26 C27 . . 119.5(2)
N2 C27 C30 . . 123.2(2)
N2 C27 C26 . . 117.0(2)
C30 C27 C26 . . 119.8(2)
C29 C28 C25 . . 121.9(3)
C29 C28 H28 . . 119.1
C25 C28 H28 . . 119.1
C28 C29 C30 . . 120.9(3)
C28 C29 H29 . . 119.5
C30 C29 H29 . . 119.5
C31 C30 C27 . . 116.9(3)
C31 C30 C29 . . 124.1(3)
C27 C30 C29 . . 118.9(3)
C32 C31 C30 . . 120.1(3)
C32 C31 H31 . . 120.0
C30 C31 H31 . . 120.0
C31 C32 C33 . . 118.8(3)
C31 C32 H32 . . 120.6
C33 C32 H32 . . 120.6
N2 C33 C32 . . 123.7(3)
N2 C33 H33 . . 118.1
C32 C33 H33 . . 118.1

loop_
_geom_bond_atom_site_label_1
_geom_bond_atom_site_label_2
_geom_bond_site_symmetry_2
_geom_bond_distance
Zn1 O1 . 1.9606(17)
Zn1 O9 . 1.9973(18)
Zn1 O7 1_545 2.0630(17)
Zn1 N1 . 2.101(2)
Zn1 N2 . 2.174(2)
N1 C22 . 1.322(3)
N1 C26 . 1.352(3)
N2 C33 . 1.322(3)
N2 C27 . 1.355(3)
O1 C7 . 1.271(3)
O2 C7 . 1.231(3)
O3 C8 . 1.387(3)
O3 C1 . 1.394(3)
O4 C14 . 1.277(3)
O4 H4A . 0.87(3)
O5 C14 . 1.252(3)
O6 C3 . 1.385(3)
O6 C15 . 1.395(3)
O7 C21 . 1.270(3)
O8 C21 . 1.241(3)
O9 H9A . 0.870(10)
O9 H9B . 0.857(10)
C1 C2 . 1.375(3)
C1 C6 . 1.383(3)
C2 C3 . 1.391(3)
C2 H2 . 0.9300
C3 C4 . 1.382(3)
C4 C5 . 1.396(3)
C4 H4 . 0.9300
C5 C6 . 1.385(3)
C5 C7 . 1.516(3)
C6 H6 . 0.9300
C8 C9 . 1.382(3)
C8 C13 . 1.386(3)
C9 C10 . 1.394(3)
C9 H9 . 0.9300
C10 C11 . 1.378(3)
C10 C14 . 1.477(3)
C11 C12 . 1.373(3)
C11 H11 . 0.9300
C12 C13 . 1.383(4)
C12 H12 . 0.9300
C13 H13 . 0.9300
C15 C16 . 1.377(3)
C15 C20 . 1.382(3)
C16 C17 . 1.391(3)
C16 H16 . 0.9300
C17 C18 . 1.390(3)
C17 C21 . 1.504(3)
C18 C19 . 1.373(3)
C18 H18 . 0.9300
C19 C20 . 1.377(3)
C19 H19 . 0.9300
C20 H20 . 0.9300
C22 C23 . 1.394(4)
C22 H22 . 0.9300
C23 C24 . 1.354(4)
C23 H23 . 0.9300
C24 C25 . 1.405(4)
C24 H24 . 0.9300
C25 C26 . 1.411(3)
C25 C28 . 1.419(4)
C26 C27 . 1.432(3)
C27 C30 . 1.404(4)
C28 C29 . 1.340(4)
C28 H28 . 0.9300
C29 C30 . 1.431(4)
C29 H29 . 0.9300
C30 C31 . 1.394(4)
C31 C32 . 1.363(4)
C31 H31 . 0.9300
C32 C33 . 1.388(4)
C32 H32 . 0.9300
C33 H33 . 0.9300

loop_
_geom_hbond_atom_site_label_D
_geom_hbond_atom_site_label_H
_geom_hbond_atom_site_label_A
_geom_hbond_site_symmetry_A
_geom_hbond_distance_DH
_geom_hbond_distance_HA
_geom_hbond_distance_DA
_geom_hbond_angle_DHA
_geom_hbond_publ_flag
O4 H4A O5 2_855 0.87(3) 1.79(3) 2.655(3) 176(3) yes
O9 H9A O8 1_545 0.870(10) 1.728(12) 2.563(3) 160(3) yes
O9 H9B O2 2_566 0.857(10) 1.839(10) 2.694(2) 175(3) yes

loop_
_geom_torsion_atom_site_label_1
_geom_torsion_atom_site_label_2
_geom_torsion_atom_site_label_3
_geom_torsion_atom_site_label_4
_geom_torsion_site_symmetry_1
_geom_torsion
C8 O3 C1 C2 . 122.1(2)
C8 O3 C1 C6 . -61.0(3)
C6 C1 C2 C3 . 2.2(3)
O3 C1 C2 C3 . 178.97(19)
C15 O6 C3 C4 . 26.7(3)
C15 O6 C3 C2 . -156.2(2)
C1 C2 C3 C4 . -0.1(3)
C1 C2 C3 O6 . -177.2(2)
O6 C3 C4 C5 . 174.9(2)
C2 C3 C4 C5 . -2.0(3)
C3 C4 C5 C6 . 2.1(3)
C3 C4 C5 C7 . -176.36(19)
C2 C1 C6 C5 . -2.1(3)
O3 C1 C6 C5 . -178.8(2)
C4 C5 C6 C1 . -0.1(3)
C7 C5 C6 C1 . 178.36(19)
Zn1 O1 C7 O2 . 9.5(4)
Zn1 O1 C7 C5 . -169.16(14)
C6 C5 C7 O2 . 171.3(2)
C4 C5 C7 O2 . -10.2(3)
C6 C5 C7 O1 . -10.0(3)
C4 C5 C7 O1 . 168.5(2)
C1 O3 C8 C9 . 156.1(2)
C1 O3 C8 C13 . -25.9(3)
C13 C8 C9 C10 . 1.0(3)
O3 C8 C9 C10 . 179.0(2)
C8 C9 C10 C11 . -0.9(3)
C8 C9 C10 C14 . 176.9(2)
C9 C10 C11 C12 . 0.3(4)
C14 C10 C11 C12 . -177.5(2)
C10 C11 C12 C13 . 0.2(4)
C11 C12 C13 C8 . 0.0(4)
C9 C8 C13 C12 . -0.5(4)
O3 C8 C13 C12 . -178.5(2)
C11 C10 C14 O5 . 5.7(3)
C9 C10 C14 O5 . -172.1(2)
C11 C10 C14 O4 . -173.9(2)
C9 C10 C14 O4 . 8.3(3)
C3 O6 C15 C16 . 61.3(3)
C3 O6 C15 C20 . -124.5(2)
C20 C15 C16 C17 . 1.1(3)
O6 C15 C16 C17 . 175.14(19)
C15 C16 C17 C18 . 0.3(3)
C15 C16 C17 C21 . -177.1(2)
C16 C17 C18 C19 . -1.7(3)
C21 C17 C18 C19 . 175.7(2)
C17 C18 C19 C20 . 1.7(4)
C18 C19 C20 C15 . -0.4(4)
C16 C15 C20 C19 . -1.0(4)
O6 C15 C20 C19 . -175.3(2)
Zn1 O7 C21 O8 1_565 -8.5(4)
Zn1 O7 C21 C17 1_565 171.23(14)
C18 C17 C21 O8 . 21.3(3)
C16 C17 C21 O8 . -161.4(2)
C18 C17 C21 O7 . -158.4(2)
C16 C17 C21 O7 . 18.9(3)
C26 N1 C22 C23 . 1.7(4)
Zn1 N1 C22 C23 . -177.7(2)
N1 C22 C23 C24 . -0.2(4)
C22 C23 C24 C25 . -1.6(4)
C23 C24 C25 C26 . 1.8(4)
C23 C24 C25 C28 . -178.3(3)
C22 N1 C26 C25 . -1.5(3)
Zn1 N1 C26 C25 . 178.02(17)
C22 N1 C26 C27 . 177.9(2)
Zn1 N1 C26 C27 . -2.6(3)
C24 C25 C26 N1 . -0.2(3)
C28 C25 C26 N1 . 179.9(2)
C24 C25 C26 C27 . -179.6(2)
C28 C25 C26 C27 . 0.5(3)
C33 N2 C27 C30 . 1.9(4)
Zn1 N2 C27 C30 . 179.93(19)
C33 N2 C27 C26 . -178.6(2)
Zn1 N2 C27 C26 . -0.5(3)
N1 C26 C27 N2 . 2.1(3)
C25 C26 C27 N2 . -178.5(2)
N1 C26 C27 C30 . -178.3(2)
C25 C26 C27 C30 . 1.1(3)
C24 C25 C28 C29 . 179.5(3)
C26 C25 C28 C29 . -0.6(4)
C25 C28 C29 C30 . -0.8(4)
N2 C27 C30 C31 . -2.8(4)
C26 C27 C30 C31 . 177.7(2)
N2 C27 C30 C29 . 177.1(2)
C26 C27 C30 C29 . -2.4(4)
C28 C29 C30 C31 . -177.8(3)
C28 C29 C30 C27 . 2.4(4)
C27 C30 C31 C32 . 1.0(4)
C29 C30 C31 C32 . -178.8(3)
C30 C31 C32 C33 . 1.3(5)
C27 N2 C33 C32 . 0.8(4)
Zn1 N2 C33 C32 . -176.9(2)
C31 C32 C33 N2 . -2.4(5)

_cod_database_fobs_code 2021820
